data_7203243
loop_
_publ_author_name
'Bond, Andrew D.'

_publ_section_title
;
 Inversion of the melting point alternation in n-alkyl carboxylic acids
 by co-crystallization with pyrazine
;
_journal_issue 4
_journal_name_full CrystEngComm
_journal_page_first 333
_journal_paper_doi 10.1039/b517513e
_journal_volume 8
_journal_year 2006
_chemical_formula_moiety '2(C13 H26 O2), C4 H4 N2'
_chemical_formula_sum 'C30 H56 N2 O4'
_chemical_formula_weight 508.77
_chemical_name_common '2:1 pyrazine/tridecanoic acid'
_space_group_IT_number 2
_symmetry_cell_setting triclinic
_symmetry_space_group_name_Hall '-P 1'
_symmetry_space_group_name_H-M 'P -1'
_atom_sites_solution_hydrogens geom
_atom_sites_solution_primary direct
_atom_sites_solution_secondary difmap
_cell_angle_alpha 84.694(3)
_cell_angle_beta 92.957(3)
_cell_angle_gamma 75.574(3)
_cell_formula_units_Z 1
_cell_length_a 5.4407(9)
_cell_length_b 6.8439(11)
_cell_length_c 21.498(4)
_cell_measurement_reflns_used 578
_cell_measurement_temperature 180(2)
_cell_measurement_theta_max 24.60
_cell_measurement_theta_min 2.86
_cell_volume 769.6(2)
_computing_cell_refinement 'SAINT v.7.06a (Bruker, 2003)'
_computing_data_collection 'APEX2 v.1.0-8 (Bruker-Nonius, 2003)'
_computing_data_reduction 'SAINT v.7.06a (Bruker, 2003)'
_computing_molecular_graphics 'SHELXTL v.6.10 (Sheldrick, 2000)'
_computing_publication_material 'SHELXTL v.6.10 (Sheldrick, 2000)'
_computing_structure_refinement 'SHELXTL v.6.10 (Sheldrick, 2000)'
_computing_structure_solution 'SHELXTL v.6.10 (Sheldrick, 2000)'
_diffrn_ambient_temperature 180(2)
_diffrn_measured_fraction_theta_full 0.967
_diffrn_measured_fraction_theta_max 0.967
_diffrn_measurement_device_type 'Bruker-Nonius X8APEX-II CCD'
_diffrn_measurement_method 'thin-slice \w and \f scans'
_diffrn_radiation_monochromator graphite
_diffrn_radiation_source 'fine-focus sealed tube'
_diffrn_radiation_type MoK\a
_diffrn_radiation_wavelength 0.71073
_diffrn_reflns_av_R_equivalents 0.0682
_diffrn_reflns_av_sigmaI/netI 0.1476
_diffrn_reflns_limit_h_max 6
_diffrn_reflns_limit_h_min -5
_diffrn_reflns_limit_k_max 6
_diffrn_reflns_limit_k_min -7
_diffrn_reflns_limit_l_max 23
_diffrn_reflns_limit_l_min -23
_diffrn_reflns_number 3495
_diffrn_reflns_theta_full 23.26
_diffrn_reflns_theta_max 23.26
_diffrn_reflns_theta_min 3.81
_diffrn_standards_number 0
_exptl_absorpt_coefficient_mu 0.071
_exptl_absorpt_correction_T_max 0.993
_exptl_absorpt_correction_T_min 0.993
_exptl_absorpt_correction_type none
_exptl_crystal_colour colourless
_exptl_crystal_density_diffrn 1.098
_exptl_crystal_density_method 'not measured'
_exptl_crystal_description cyinder
_exptl_crystal_F_000 282
_exptl_crystal_size_max 0.60
_exptl_crystal_size_rad 0.25
_refine_diff_density_max 0.275
_refine_diff_density_min -0.329
_refine_diff_density_rms 0.075
_refine_ls_extinction_method none
_refine_ls_goodness_of_fit_ref 0.961
_refine_ls_hydrogen_treatment mixed
_refine_ls_matrix_type full
_refine_ls_number_parameters 167
_refine_ls_number_reflns 2134
_refine_ls_number_restraints 1
_refine_ls_restrained_S_all 0.961
_refine_ls_R_factor_all 0.1760
_refine_ls_R_factor_gt 0.0809
_refine_ls_shift/su_max 0.000
_refine_ls_shift/su_mean 0.000
_refine_ls_structure_factor_coef Fsqd
_refine_ls_weighting_details 'calc w=1/[\s^2^(Fo^2^)+(0.1026P)^2^+0.0000P] where P=(Fo^2^+2Fc^2^)/3'
_refine_ls_weighting_scheme calc
_refine_ls_wR_factor_gt 0.1857
_refine_ls_wR_factor_ref 0.2334
_reflns_number_gt 1004
_reflns_number_total 2134
_reflns_threshold_expression I>2\s(I)
_cod_data_source_file b517513e.txt
_cod_data_source_block C13
_cod_database_code 7203243

loop_
_symmetry_equiv_pos_as_xyz
'x, y, z'
'-x, -y, -z'

loop_
_atom_site_label
_atom_site_type_symbol
_atom_site_fract_x
_atom_site_fract_y
_atom_site_fract_z
_atom_site_U_iso_or_equiv
_atom_site_adp_type
_atom_site_occupancy
_atom_site_symmetry_multiplicity
_atom_site_calc_flag
_atom_site_refinement_flags
_atom_site_disorder_assembly
_atom_site_disorder_group
O1 O 0.4251(6) -0.7069(5) 0.09975(16) 0.0473(11) Uani 1 1 d D . .
H1 H 0.548(7) -0.765(7) 0.079(2) 0.071 Uiso 1 1 d D . .
O2 O 0.6140(6) -0.4545(5) 0.08865(15) 0.0464(11) Uani 1 1 d . . .
C1 C 0.4473(9) -0.5242(8) 0.1091(2) 0.0326(13) Uani 1 1 d . . .
C2 C 0.2466(9) -0.4193(7) 0.1482(2) 0.0325(13) Uani 1 1 d . . .
H2A H 0.2629 -0.5022 0.1892 0.039 Uiso 1 1 calc R . .
H2B H 0.0779 -0.4138 0.1275 0.039 Uiso 1 1 calc R . .
C3 C 0.2537(9) -0.2073(7) 0.1599(2) 0.0341(13) Uani 1 1 d . . .
H3A H 0.2364 -0.1223 0.1193 0.041 Uiso 1 1 calc R . .
H3B H 0.4201 -0.2108 0.1815 0.041 Uiso 1 1 calc R . .
C4 C 0.0406(8) -0.1129(7) 0.1998(2) 0.0327(13) Uani 1 1 d . . .
H4A H -0.1246 -0.1120 0.1780 0.039 Uiso 1 1 calc R . .
H4B H 0.0589 -0.1999 0.2400 0.039 Uiso 1 1 calc R . .
C5 C 0.0344(8) 0.1000(7) 0.2134(2) 0.0336(13) Uani 1 1 d . . .
H5A H 0.0028 0.1899 0.1735 0.040 Uiso 1 1 calc R . .
H5B H 0.2030 0.1018 0.2327 0.040 Uiso 1 1 calc R . .
C6 C -0.1684(9) 0.1834(7) 0.2570(2) 0.0366(13) Uani 1 1 d . . .
H6A H -0.3367 0.1829 0.2372 0.044 Uiso 1 1 calc R . .
H6B H -0.1383 0.0911 0.2964 0.044 Uiso 1 1 calc R . .
C7 C -0.1775(9) 0.3951(7) 0.2727(2) 0.0334(13) Uani 1 1 d . . .
H7A H -0.2133 0.4886 0.2335 0.040 Uiso 1 1 calc R . .
H7B H -0.0080 0.3970 0.2914 0.040 Uiso 1 1 calc R . .
C8 C -0.3762(9) 0.4731(7) 0.3177(2) 0.0356(13) Uani 1 1 d . . .
H8A H -0.5457 0.4714 0.2990 0.043 Uiso 1 1 calc R . .
H8B H -0.3405 0.3795 0.3569 0.043 Uiso 1 1 calc R . .
C9 C -0.3853(9) 0.6861(7) 0.3337(2) 0.0347(13) Uani 1 1 d . . .
H9A H -0.4174 0.7791 0.2944 0.042 Uiso 1 1 calc R . .
H9B H -0.2168 0.6870 0.3532 0.042 Uiso 1 1 calc R . .
C10 C -0.5877(9) 0.7667(7) 0.3778(2) 0.0369(13) Uani 1 1 d . . .
H10A H -0.7555 0.7616 0.3588 0.044 Uiso 1 1 calc R . .
H10B H -0.5526 0.6758 0.4176 0.044 Uiso 1 1 calc R . .
C11 C -0.6030(9) 0.9807(7) 0.3924(2) 0.0355(13) Uani 1 1 d . . .
H11A H -0.6398 1.0722 0.3527 0.043 Uiso 1 1 calc R . .
H11B H -0.4353 0.9863 0.4112 0.043 Uiso 1 1 calc R . .
C12 C -0.8046(10) 1.0577(7) 0.4367(2) 0.0429(14) Uani 1 1 d . . .
H12A H -0.7668 0.9665 0.4764 0.051 Uiso 1 1 calc R . .
H12B H -0.9718 1.0504 0.4180 0.051 Uiso 1 1 calc R . .
C13 C -0.8238(10) 1.2733(8) 0.4514(2) 0.0572(17) Uani 1 1 d . . .
H13A H -0.9575 1.3122 0.4800 0.086 Uiso 1 1 calc R . .
H13B H -0.8656 1.3656 0.4125 0.086 Uiso 1 1 calc R . .
H13C H -0.6607 1.2815 0.4711 0.086 Uiso 1 1 calc R . .
N1A N 0.7974(7) -0.9064(6) 0.03277(17) 0.0322(11) Uani 1 1 d . . .
C1A C 0.9677(9) -0.8092(8) 0.0125(2) 0.0349(13) Uani 1 1 d . . .
H1AA H 0.9525 -0.6734 0.0213 0.042 Uiso 1 1 calc R . .
C2A C 0.8356(8) -1.0973(7) 0.0207(2) 0.0314(13) Uani 1 1 d . . .
H2AA H 0.7222 -1.1731 0.0357 0.038 Uiso 1 1 calc R . .

loop_
_atom_site_aniso_label
_atom_site_aniso_U_11
_atom_site_aniso_U_22
_atom_site_aniso_U_33
_atom_site_aniso_U_23
_atom_site_aniso_U_13
_atom_site_aniso_U_12
O1 0.038(2) 0.042(3) 0.076(3) -0.032(2) 0.0327(19) -0.0213(19)
O2 0.041(2) 0.040(2) 0.070(2) -0.0169(18) 0.0301(19) -0.0227(18)
C1 0.029(3) 0.032(4) 0.039(3) -0.015(2) 0.005(2) -0.009(3)
C2 0.028(3) 0.032(3) 0.040(3) -0.006(2) 0.009(2) -0.011(2)
C3 0.028(3) 0.032(3) 0.045(3) -0.008(2) 0.004(2) -0.010(2)
C4 0.028(3) 0.029(3) 0.045(3) -0.009(2) 0.013(2) -0.010(2)
C5 0.025(3) 0.029(3) 0.049(3) -0.009(2) 0.011(2) -0.008(2)
C6 0.034(3) 0.032(3) 0.050(3) -0.013(3) 0.015(3) -0.014(2)
C7 0.025(3) 0.031(3) 0.046(3) -0.013(2) 0.010(2) -0.005(2)
C8 0.028(3) 0.031(3) 0.051(3) -0.011(3) 0.009(2) -0.010(2)
C9 0.030(3) 0.032(3) 0.045(3) -0.009(2) 0.012(2) -0.011(2)
C10 0.033(3) 0.030(3) 0.052(3) -0.014(3) 0.010(2) -0.012(2)
C11 0.032(3) 0.032(3) 0.046(3) -0.011(3) 0.009(2) -0.010(2)
C12 0.046(3) 0.036(4) 0.049(3) -0.015(3) 0.012(3) -0.008(3)
C13 0.059(4) 0.048(4) 0.064(4) -0.023(3) 0.014(3) -0.005(3)
N1A 0.028(2) 0.027(3) 0.045(3) -0.010(2) 0.0086(19) -0.011(2)
C1A 0.032(3) 0.030(3) 0.048(3) -0.016(3) 0.013(3) -0.012(3)
C2A 0.027(3) 0.025(3) 0.046(3) -0.004(2) 0.009(2) -0.011(2)

loop_
_atom_type_symbol
_atom_type_description
_atom_type_scat_dispersion_real
_atom_type_scat_dispersion_imag
_atom_type_scat_source
C C 0.0033 0.0016 'International Tables Vol C Tables 4.2.6.8 and 6.1.1.4'
H H 0.0000 0.0000 'International Tables Vol C Tables 4.2.6.8 and 6.1.1.4'
N N 0.0061 0.0033 'International Tables Vol C Tables 4.2.6.8 and 6.1.1.4'
O O 0.0106 0.0060 'International Tables Vol C Tables 4.2.6.8 and 6.1.1.4'

loop_
_geom_angle_atom_site_label_1
_geom_angle_atom_site_label_2
_geom_angle_atom_site_label_3
_geom_angle
_geom_angle_site_symmetry_1
_geom_angle_site_symmetry_3
_geom_angle_publ_flag
C1 O1 H1 109(4) . . ?
O2 C1 O1 122.9(4) . . ?
O2 C1 C2 125.2(4) . . ?
O1 C1 C2 111.8(4) . . ?
C1 C2 C3 115.4(4) . . ?
C1 C2 H2A 108.4 . . ?
C3 C2 H2A 108.4 . . ?
C1 C2 H2B 108.4 . . ?
C3 C2 H2B 108.4 . . ?
H2A C2 H2B 107.5 . . ?
C2 C3 C4 111.4(4) . . ?
C2 C3 H3A 109.3 . . ?
C4 C3 H3A 109.3 . . ?
C2 C3 H3B 109.3 . . ?
C4 C3 H3B 109.3 . . ?
H3A C3 H3B 108.0 . . ?
C5 C4 C3 114.7(3) . . ?
C5 C4 H4A 108.6 . . ?
C3 C4 H4A 108.6 . . ?
C5 C4 H4B 108.6 . . ?
C3 C4 H4B 108.6 . . ?
H4A C4 H4B 107.6 . . ?
C4 C5 C6 113.1(3) . . ?
C4 C5 H5A 109.0 . . ?
C6 C5 H5A 109.0 . . ?
C4 C5 H5B 109.0 . . ?
C6 C5 H5B 109.0 . . ?
H5A C5 H5B 107.8 . . ?
C7 C6 C5 114.7(4) . . ?
C7 C6 H6A 108.6 . . ?
C5 C6 H6A 108.6 . . ?
C7 C6 H6B 108.6 . . ?
C5 C6 H6B 108.6 . . ?
H6A C6 H6B 107.6 . . ?
C6 C7 C8 113.8(4) . . ?
C6 C7 H7A 108.8 . . ?
C8 C7 H7A 108.8 . . ?
C6 C7 H7B 108.8 . . ?
C8 C7 H7B 108.8 . . ?
H7A C7 H7B 107.7 . . ?
C9 C8 C7 113.9(4) . . ?
C9 C8 H8A 108.8 . . ?
C7 C8 H8A 108.8 . . ?
C9 C8 H8B 108.8 . . ?
C7 C8 H8B 108.8 . . ?
H8A C8 H8B 107.7 . . ?
C8 C9 C10 114.1(4) . . ?
C8 C9 H9A 108.7 . . ?
C10 C9 H9A 108.7 . . ?
C8 C9 H9B 108.7 . . ?
C10 C9 H9B 108.7 . . ?
H9A C9 H9B 107.6 . . ?
C11 C10 C9 114.4(4) . . ?
C11 C10 H10A 108.6 . . ?
C9 C10 H10A 108.6 . . ?
C11 C10 H10B 108.6 . . ?
C9 C10 H10B 108.6 . . ?
H10A C10 H10B 107.6 . . ?
C10 C11 C12 113.6(4) . . ?
C10 C11 H11A 108.8 . . ?
C12 C11 H11A 108.8 . . ?
C10 C11 H11B 108.8 . . ?
C12 C11 H11B 108.8 . . ?
H11A C11 H11B 107.7 . . ?
C11 C12 C13 114.2(4) . . ?
C11 C12 H12A 108.7 . . ?
C13 C12 H12A 108.7 . . ?
C11 C12 H12B 108.7 . . ?
C13 C12 H12B 108.7 . . ?
H12A C12 H12B 107.6 . . ?
C12 C13 H13A 109.5 . . ?
C12 C13 H13B 109.5 . . ?
H13A C13 H13B 109.5 . . ?
C12 C13 H13C 109.5 . . ?
H13A C13 H13C 109.5 . . ?
H13B C13 H13C 109.5 . . ?
C2A N1A C1A 116.1(4) . . ?
N1A C1A C2A 121.0(4) . 2_735 ?
N1A C1A H1AA 119.5 . . ?
C2A C1A H1AA 119.5 2_735 . ?
N1A C2A C1A 122.8(4) . 2_735 ?
N1A C2A H2AA 118.6 . . ?
C1A C2A H2AA 118.6 2_735 . ?

loop_
_geom_bond_atom_site_label_1
_geom_bond_atom_site_label_2
_geom_bond_distance
_geom_bond_site_symmetry_2
_geom_bond_publ_flag
O1 C1 1.318(6) . ?
O1 H1 0.854(10) . ?
O2 C1 1.208(5) . ?
C1 C2 1.494(6) . ?
C2 C3 1.504(6) . ?
C2 H2A 0.9900 . ?
C2 H2B 0.9900 . ?
C3 C4 1.526(6) . ?
C3 H3A 0.9900 . ?
C3 H3B 0.9900 . ?
C4 C5 1.506(6) . ?
C4 H4A 0.9900 . ?
C4 H4B 0.9900 . ?
C5 C6 1.520(6) . ?
C5 H5A 0.9900 . ?
C5 H5B 0.9900 . ?
C6 C7 1.508(6) . ?
C6 H6A 0.9900 . ?
C6 H6B 0.9900 . ?
C7 C8 1.519(6) . ?
C7 H7A 0.9900 . ?
C7 H7B 0.9900 . ?
C8 C9 1.517(6) . ?
C8 H8A 0.9900 . ?
C8 H8B 0.9900 . ?
C9 C10 1.522(6) . ?
C9 H9A 0.9900 . ?
C9 H9B 0.9900 . ?
C10 C11 1.509(6) . ?
C10 H10A 0.9900 . ?
C10 H10B 0.9900 . ?
C11 C12 1.516(6) . ?
C11 H11A 0.9900 . ?
C11 H11B 0.9900 . ?
C12 C13 1.517(6) . ?
C12 H12A 0.9900 . ?
C12 H12B 0.9900 . ?
C13 H13A 0.9800 . ?
C13 H13B 0.9800 . ?
C13 H13C 0.9800 . ?
N1A C2A 1.323(5) . ?
N1A C1A 1.336(5) . ?
C1A C2A 1.374(6) 2_735 ?
C1A H1AA 0.9500 . ?
C2A C1A 1.374(6) 2_735 ?
C2A H2AA 0.9500 . ?

loop_
_geom_torsion_atom_site_label_1
_geom_torsion_atom_site_label_2
_geom_torsion_atom_site_label_3
_geom_torsion_atom_site_label_4
_geom_torsion
_geom_torsion_site_symmetry_1
_geom_torsion_site_symmetry_2
_geom_torsion_site_symmetry_3
_geom_torsion_site_symmetry_4
_geom_torsion_publ_flag
O2 C1 C2 C3 2.5(7) . . . . ?
O1 C1 C2 C3 -178.5(4) . . . . ?
C1 C2 C3 C4 179.6(4) . . . . ?
C2 C3 C4 C5 -179.9(4) . . . . ?
C3 C4 C5 C6 -176.0(4) . . . . ?
C4 C5 C6 C7 179.0(4) . . . . ?
C5 C6 C7 C8 -178.3(4) . . . . ?
C6 C7 C8 C9 179.9(4) . . . . ?
C7 C8 C9 C10 178.8(4) . . . . ?
C8 C9 C10 C11 -178.3(4) . . . . ?
C9 C10 C11 C12 -179.6(4) . . . . ?
C10 C11 C12 C13 -179.5(4) . . . . ?
C2A N1A C1A C2A 2.3(7) . . . 2_735 ?
C1A N1A C2A C1A -2.3(7) . . . 2_735 ?
